data_7051187
loop_
_publ_author_name
'Thomas Devic'
'Josep N. Bertran'
'Beno\^it Domercq'
'Enric Canadell'
'Narcis Avarvari'
'Pascale Auban-Senzier'
'Marc Fourmigu\'e'

_publ_section_title
;
 Cation radical salts of cyano(ethylenedithio)tetrathiafulvalene with
 halogenated anions: annihilation of the CN&#x00B7;&#x00B7;&#x00B7;Hal
 interaction and stabilisation of conducting, antiferromagnetic square
 or chain-type salts
;
_journal_issue 11
_journal_name_full 'New J. Chem.'
_journal_page_first 1418
_journal_page_last 1424
_journal_paper_doi 10.1039/b104640n
_journal_volume 25
_journal_year 2001
_chemical_formula_moiety 'C9H5NS6, FeBr4'
_chemical_formula_sum 'C9 H5 Br4 Fe N S6'
_chemical_formula_weight 694.99
_chemical_name_common 'EDT-TTF-CN, FeBr4'
_chemical_name_systematic
; 
3-cyano -3',4'-ethylenedithiotetrathiafulvalene, tetrabromoferrate (III)  
;
_space_group_IT_number 14
_symmetry_cell_setting monoclinic
_symmetry_space_group_name_Hall '-P 2ybc'
_symmetry_space_group_name_H-M 'P 1 21/c 1'
_atom_sites_solution_hydrogens geom
_atom_sites_solution_primary direct
_atom_sites_solution_secondary difmap
_audit_creation_method SHELXL-97
_cell_angle_alpha 90.00
_cell_angle_beta 106.52(3)
_cell_angle_gamma 90.00
_cell_formula_units_Z 4
_cell_length_a 6.2930(13)
_cell_length_b 28.506(6)
_cell_length_c 11.126(2)
_cell_measurement_reflns_used 25
_cell_measurement_temperature 293(2)
_cell_measurement_theta_max 17.89
_cell_measurement_theta_min 9.31
_cell_volume 1913.5(7)
_computing_cell_refinement 'CAD4 EXPRESS'
_computing_data_collection 'CAD4 EXPRESS'
_computing_data_reduction 'XCAD4 [Harms, 1993)'
_computing_structure_refinement 'SHELXL-97 (Sheldrick, 1997)'
_computing_structure_solution 'SHELXS-97 (Sheldrick, 1990)'
_diffrn_ambient_temperature 293(2)
_diffrn_measured_fraction_theta_full 0.999
_diffrn_measured_fraction_theta_max 0.999
_diffrn_measurement_device_type 'Enraf Nonius CAD4'
_diffrn_measurement_method w--2q
_diffrn_radiation_monochromator graphite
_diffrn_radiation_source 'fine-focus sealed tube'
_diffrn_radiation_type MoK\a
_diffrn_radiation_wavelength 0.71073
_diffrn_reflns_av_R_equivalents 0.1134
_diffrn_reflns_av_sigmaI/netI 0.0719
_diffrn_reflns_limit_h_max 7
_diffrn_reflns_limit_h_min -7
_diffrn_reflns_limit_k_max 35
_diffrn_reflns_limit_k_min 0
_diffrn_reflns_limit_l_max 13
_diffrn_reflns_limit_l_min 0
_diffrn_reflns_number 3859
_diffrn_reflns_theta_full 25.97
_diffrn_reflns_theta_max 25.97
_diffrn_reflns_theta_min 1.43
_diffrn_standards_decay_% 0
_diffrn_standards_interval_time 60
_diffrn_standards_number 3
_exptl_absorpt_coefficient_mu 9.785
_exptl_absorpt_correction_T_max 0.12123
_exptl_absorpt_correction_T_min 0.03499
_exptl_absorpt_correction_type psi-scan
_exptl_absorpt_process_details SHELXTL
_exptl_crystal_colour black
_exptl_crystal_density_diffrn 2.412
_exptl_crystal_density_method 'not measured'
_exptl_crystal_description prism
_exptl_crystal_F_000 1312
_exptl_crystal_size_max 0.48
_exptl_crystal_size_mid 0.24
_exptl_crystal_size_min 0.12
_refine_diff_density_max 0.931
_refine_diff_density_min -1.006
_refine_diff_density_rms 0.197
_refine_ls_extinction_method none
_refine_ls_goodness_of_fit_ref 1.637
_refine_ls_hydrogen_treatment mixed
_refine_ls_matrix_type full
_refine_ls_number_parameters 190
_refine_ls_number_reflns 3757
_refine_ls_number_restraints 0
_refine_ls_restrained_S_all 1.637
_refine_ls_R_factor_all 0.1397
_refine_ls_R_factor_gt 0.0486
_refine_ls_shift/su_max 0.001
_refine_ls_shift/su_mean 0.000
_refine_ls_structure_factor_coef Fsqd
_refine_ls_weighting_details 'calc w=1/[\s^2^(Fo^2^)+(0.0260P)^2^+0.0000P] where P=(Fo^2^+2Fc^2^)/3'
_refine_ls_weighting_scheme calc
_refine_ls_wR_factor_gt 0.0938
_refine_ls_wR_factor_ref 0.1043
_reflns_number_gt 2124
_reflns_number_total 3757
_reflns_threshold_expression >2sigma(I)
_cod_data_source_file b104640n.txt
_cod_data_source_block tde41cm
_cod_original_sg_symbol_H-M P2(1)/c
_cod_database_code 7051187

loop_
_symmetry_equiv_pos_as_xyz
'x, y, z'
'-x, y+1/2, -z+1/2'
'-x, -y, -z'
'x, -y-1/2, z-1/2'

loop_
_atom_site_label
_atom_site_type_symbol
_atom_site_fract_x
_atom_site_fract_y
_atom_site_fract_z
_atom_site_U_iso_or_equiv
_atom_site_adp_type
_atom_site_occupancy
_atom_site_symmetry_multiplicity
_atom_site_calc_flag
_atom_site_refinement_flags
_atom_site_disorder_assembly
_atom_site_disorder_group
Fe1 Fe 0.11211(17) 0.38033(4) 0.16910(10) 0.0443(3) Uani 1 1 d . . .
Br2 Br 0.04323(14) 0.30027(3) 0.18986(8) 0.0582(3) Uani 1 1 d . . .
Br3 Br 0.07612(13) 0.42107(3) 0.34469(8) 0.0564(2) Uani 1 1 d . . .
Br4 Br 0.47607(14) 0.38333(3) 0.16052(10) 0.0726(3) Uani 1 1 d . . .
Br5 Br -0.11124(15) 0.41420(4) -0.01258(9) 0.0713(3) Uani 1 1 d . . .
S1 S -0.2633(3) 0.28517(7) 0.3983(2) 0.0507(5) Uani 1 1 d . . .
S2 S -0.5836(3) 0.23781(7) 0.5021(2) 0.0526(5) Uani 1 1 d . . .
C1 C -0.2917(12) 0.2250(2) 0.3783(7) 0.0417(18) Uani 1 1 d . . .
C2 C -0.4408(12) 0.2038(3) 0.4231(7) 0.0472(19) Uani 1 1 d . . .
H2 H -0.4673 0.1718 0.4123 0.057 Uiso 1 1 calc R . .
C3 C -0.4555(11) 0.2893(2) 0.4807(7) 0.0422(18) Uani 1 1 d . . .
C9 C -0.1501(12) 0.2007(3) 0.3181(7) 0.0470(19) Uani 1 1 d . . .
N1 N -0.0350(12) 0.1833(2) 0.2693(7) 0.065(2) Uani 1 1 d . . .
S3 S -0.3492(3) 0.38129(7) 0.52785(19) 0.0465(5) Uani 1 1 d . . .
S4 S -0.6955(3) 0.33599(7) 0.61070(19) 0.0463(5) Uani 1 1 d . . .
S5 S -0.3583(4) 0.46978(7) 0.6584(2) 0.0579(6) Uani 1 1 d . . .
S6 S -0.7776(4) 0.41513(7) 0.7596(2) 0.0612(6) Uani 1 1 d . . .
C4 C -0.4973(10) 0.3307(2) 0.5303(6) 0.0351(17) Uani 1 1 d . . .
C5 C -0.4601(11) 0.4136(2) 0.6287(7) 0.0421(18) Uani 1 1 d . . .
C6 C -0.6247(11) 0.3920(2) 0.6645(7) 0.0410(18) Uani 1 1 d . . .
C7 C -0.6003(14) 0.4966(3) 0.6868(9) 0.067(3) Uani 1 1 d . . .
H7A H -0.5693 0.5295 0.7070 0.081 Uiso 1 1 calc R . .
H7B H -0.7224 0.4950 0.6106 0.081 Uiso 1 1 calc R . .
C8 C -0.6685(15) 0.4738(3) 0.7906(9) 0.069(3) Uani 1 1 d . . .
H8A H -0.7801 0.4933 0.8107 0.082 Uiso 1 1 calc R . .
H8B H -0.5411 0.4728 0.8642 0.082 Uiso 1 1 calc R . .

loop_
_atom_site_aniso_label
_atom_site_aniso_U_11
_atom_site_aniso_U_22
_atom_site_aniso_U_33
_atom_site_aniso_U_23
_atom_site_aniso_U_13
_atom_site_aniso_U_12
Fe1 0.0426(6) 0.0481(6) 0.0461(7) -0.0007(6) 0.0188(5) -0.0005(5)
Br2 0.0670(5) 0.0516(5) 0.0623(6) -0.0004(4) 0.0288(4) -0.0045(4)
Br3 0.0571(5) 0.0621(5) 0.0519(5) -0.0090(4) 0.0188(4) 0.0058(4)
Br4 0.0517(5) 0.0789(6) 0.0979(8) -0.0249(6) 0.0383(5) -0.0102(5)
Br5 0.0741(6) 0.0888(7) 0.0531(6) 0.0184(5) 0.0215(5) 0.0136(5)
S1 0.0572(12) 0.0451(11) 0.0599(14) -0.0075(10) 0.0329(11) -0.0027(10)
S2 0.0611(13) 0.0457(12) 0.0602(14) -0.0069(11) 0.0322(11) -0.0094(10)
C1 0.058(5) 0.026(4) 0.044(5) 0.001(4) 0.020(4) 0.005(4)
C2 0.056(5) 0.046(5) 0.036(4) -0.005(4) 0.007(4) -0.002(4)
C3 0.042(4) 0.041(4) 0.049(5) 0.002(4) 0.020(4) 0.010(3)
C9 0.044(4) 0.051(5) 0.041(5) 0.005(4) 0.004(4) 0.000(4)
N1 0.081(5) 0.048(4) 0.083(6) -0.003(4) 0.052(5) 0.009(4)
S3 0.0488(11) 0.0428(11) 0.0537(13) -0.0012(10) 0.0238(10) -0.0009(9)
S4 0.0527(12) 0.0436(11) 0.0501(13) -0.0042(10) 0.0268(10) 0.0000(9)
S5 0.0673(14) 0.0428(12) 0.0671(16) -0.0034(11) 0.0247(12) -0.0045(10)
S6 0.0754(14) 0.0560(13) 0.0646(15) -0.0105(12) 0.0402(12) 0.0020(12)
C4 0.027(3) 0.053(5) 0.026(4) 0.011(3) 0.009(3) 0.006(3)
C5 0.040(4) 0.047(4) 0.040(4) 0.004(4) 0.011(3) 0.000(4)
C6 0.039(4) 0.050(5) 0.031(4) -0.005(4) 0.007(3) 0.006(3)
C7 0.081(6) 0.038(5) 0.090(8) -0.004(5) 0.036(6) 0.005(4)
C8 0.084(7) 0.056(5) 0.076(7) -0.022(5) 0.039(5) 0.004(5)

loop_
_atom_type_symbol
_atom_type_description
_atom_type_scat_dispersion_real
_atom_type_scat_dispersion_imag
_atom_type_scat_source
C C 0.0033 0.0016 'International Tables Vol C Tables 4.2.6.8 and 6.1.1.4'
H H 0.0000 0.0000 'International Tables Vol C Tables 4.2.6.8 and 6.1.1.4'
N N 0.0061 0.0033 'International Tables Vol C Tables 4.2.6.8 and 6.1.1.4'
S S 0.1246 0.1234 'International Tables Vol C Tables 4.2.6.8 and 6.1.1.4'
Br Br -0.2901 2.4595 'International Tables Vol C Tables 4.2.6.8 and 6.1.1.4'
Fe Fe 0.3463 0.8444 'International Tables Vol C Tables 4.2.6.8 and 6.1.1.4'

loop_
_geom_angle_atom_site_label_1
_geom_angle_atom_site_label_2
_geom_angle_atom_site_label_3
_geom_angle
_geom_angle_site_symmetry_1
_geom_angle_site_symmetry_3
_geom_angle_publ_flag
Br5 Fe1 Br4 108.02(6) . . ?
Br5 Fe1 Br3 110.05(6) . . ?
Br4 Fe1 Br3 110.32(6) . . ?
Br5 Fe1 Br2 114.05(6) . . ?
Br4 Fe1 Br2 104.59(5) . . ?
Br3 Fe1 Br2 109.65(5) . . ?
Fe1 Br2 N1 171.48(13) . . ?
C3 S1 C1 94.3(4) . . ?
C2 S2 C3 94.4(4) . . ?
C2 C1 C9 123.7(7) . . ?
C2 C1 S1 117.4(6) . . ?
C9 C1 S1 118.9(6) . . ?
C1 C2 S2 117.6(6) . . ?
C4 C3 S1 121.6(5) . . ?
C4 C3 S2 122.0(5) . . ?
S1 C3 S2 116.3(4) . . ?
N1 C9 C1 177.0(9) . . ?
C9 N1 Br2 82.0(5) . . ?
C4 S3 C5 96.6(3) . . ?
C6 S4 C4 96.2(3) . . ?
C5 S5 C7 98.1(4) . . ?
C6 S6 C8 102.7(4) . . ?
C3 C4 S3 123.5(5) . . ?
C3 C4 S4 122.4(5) . . ?
S3 C4 S4 114.0(4) . . ?
C6 C5 S5 129.6(6) . . ?
C6 C5 S3 115.4(6) . . ?
S5 C5 S3 114.8(4) . . ?
C5 C6 S4 117.5(6) . . ?
C5 C6 S6 127.2(6) . . ?
S4 C6 S6 115.3(4) . . ?
C8 C7 S5 113.1(6) . . ?
C7 C8 S6 115.7(6) . . ?

loop_
_geom_bond_atom_site_label_1
_geom_bond_atom_site_label_2
_geom_bond_distance
_geom_bond_site_symmetry_2
_geom_bond_publ_flag
Fe1 Br5 2.3190(15) . ?
Fe1 Br4 2.3209(14) . ?
Fe1 Br3 2.3383(14) . ?
Fe1 Br2 2.3467(14) . ?
Br2 N1 3.518(7) . ?
S1 C3 1.717(7) . ?
S1 C1 1.732(7) . ?
S2 C2 1.722(7) . ?
S2 C3 1.724(7) . ?
C1 C2 1.327(9) . ?
C1 C9 1.436(10) . ?
C3 C4 1.358(9) . ?
C9 N1 1.136(9) . ?
S3 C4 1.722(7) . ?
S3 C5 1.743(8) . ?
S4 C6 1.720(7) . ?
S4 C4 1.736(7) . ?
S5 C5 1.722(7) . ?
S5 C7 1.810(8) . ?
S6 C6 1.748(7) . ?
S6 C8 1.802(8) . ?
C5 C6 1.358(10) . ?
C7 C8 1.492(11) . ?
